data_7238233
loop_
_publ_author_name
'Xiao, Shan-Shan'
'Zheng, Xiang-Jun'
'Yan, Shao-Hua'
'Deng, Xue-Bin'
'Jin, Lin-Pei'

_publ_section_title
;
 Architecture of europium complexes with sulfobenzenedicarboxylates
;
_journal_issue 10
_journal_name_full CrystEngComm
_journal_page_first 3145
_journal_paper_doi 10.1039/c001590c
_journal_volume 12
_journal_year 2010
_chemical_formula_sum 'C20 H13 Eu N2 O8 S'
_chemical_formula_weight 593.34
_space_group_IT_number 14
_space_group_name_Hall '-P 2yn'
_space_group_name_H-M_alt 'P 1 21/n 1'
_symmetry_cell_setting monoclinic
_symmetry_space_group_name_H-M 'P 1 21/n 1'
_atom_sites_solution_hydrogens geom
_atom_sites_solution_primary direct
_atom_sites_solution_secondary difmap
_audit_creation_method SHELXL-97
_cell_angle_alpha 90.00
_cell_angle_beta 95.1410(10)
_cell_angle_gamma 90.00
_cell_formula_units_Z 4
_cell_length_a 9.2909(3)
_cell_length_b 14.5940(3)
_cell_length_c 13.9707(3)
_cell_measurement_reflns_used 6484
_cell_measurement_temperature 296(2)
_cell_measurement_theta_max 27.62
_cell_measurement_theta_min 2.89
_cell_volume 1886.69(8)
_computing_cell_refinement 'Bruker SMART'
_computing_data_collection 'Bruker SMART'
_computing_data_reduction 'Bruker SAINT'
_computing_molecular_graphics 'Bruker SHELXTL'
_computing_publication_material 'Bruker SHELXTL'
_computing_structure_refinement 'Bruker SHELXTL'
_computing_structure_solution 'Bruker SHELXTL'
_diffrn_ambient_temperature 296(2)
_diffrn_measured_fraction_theta_full 0.996
_diffrn_measured_fraction_theta_max 0.996
_diffrn_measurement_device_type 'CCD area detector'
_diffrn_measurement_method 'phi and omega scans'
_diffrn_radiation_monochromator graphite
_diffrn_radiation_source 'fine-focus sealed tube'
_diffrn_radiation_type MoK\a
_diffrn_radiation_wavelength 0.71073
_diffrn_reflns_av_R_equivalents 0.0176
_diffrn_reflns_av_sigmaI/netI 0.0245
_diffrn_reflns_limit_h_max 12
_diffrn_reflns_limit_h_min -8
_diffrn_reflns_limit_k_max 19
_diffrn_reflns_limit_k_min -14
_diffrn_reflns_limit_l_max 18
_diffrn_reflns_limit_l_min -17
_diffrn_reflns_number 8968
_diffrn_reflns_theta_full 27.62
_diffrn_reflns_theta_max 27.62
_diffrn_reflns_theta_min 2.61
_exptl_absorpt_coefficient_mu 3.492
_exptl_absorpt_correction_T_max 0.7921
_exptl_absorpt_correction_T_min 0.2246
_exptl_absorpt_correction_type multi-scan
_exptl_absorpt_process_details SADABS
_exptl_crystal_colour column
_exptl_crystal_density_diffrn 2.089
_exptl_crystal_density_method 'not measured'
_exptl_crystal_description cololess
_exptl_crystal_F_000 1160
_exptl_crystal_size_max 0.61
_exptl_crystal_size_mid 0.15
_exptl_crystal_size_min 0.07
_refine_diff_density_max 0.809
_refine_diff_density_min -0.755
_refine_diff_density_rms 0.095
_refine_ls_extinction_method none
_refine_ls_goodness_of_fit_ref 1.033
_refine_ls_hydrogen_treatment mixed
_refine_ls_matrix_type full
_refine_ls_number_parameters 296
_refine_ls_number_reflns 4361
_refine_ls_number_restraints 3
_refine_ls_restrained_S_all 1.033
_refine_ls_R_factor_all 0.0224
_refine_ls_R_factor_gt 0.0207
_refine_ls_shift/su_max 0.002
_refine_ls_shift/su_mean 0.000
_refine_ls_structure_factor_coef Fsqd
_refine_ls_weighting_details 'calc w=1/[\s^2^(Fo^2^)+(0.0319P)^2^+1.1117P] where P=(Fo^2^+2Fc^2^)/3'
_refine_ls_weighting_scheme calc
_refine_ls_wR_factor_gt 0.0545
_refine_ls_wR_factor_ref 0.0555
_reflns_number_gt 4092
_reflns_number_total 4361
_reflns_threshold_expression >2sigma(I)
_cod_data_source_file c001590c.txt
_cod_data_source_block 4
_cod_depositor_comments
;
The following automatic conversions were performed:

data item '_exptl_absorpt_correction_type' value 'Multi-scan' was
changed to 'multi-scan' in accordance with the
/home/saulius/struct/COD-crude-data/automatic-downloads/DataCite-retrospective/RSC/depositions/lib/dictionaries/cif_core.dic
dictionary named 'cif_core.dic' version 2.4.2 last updated on
2011-04-26.

data item '_symmetry_cell_setting' value 'Monoclinic' was changed to
'monoclinic' in accordance with the
/home/saulius/struct/COD-crude-data/automatic-downloads/DataCite-retrospective/RSC/depositions/lib/dictionaries/cif_core.dic
dictionary named 'cif_core.dic' version 2.4.2 last updated on
2011-04-26.

Automatic conversion script
Id: cif_fix_values 6909 2019-04-08 15:41:33Z antanas 
;
_cod_original_sg_symbol_H-M P2(1)/n
_cod_database_code 7238233

loop_
_symmetry_equiv_pos_as_xyz
'x, y, z'
'-x+1/2, y+1/2, -z+1/2'
'-x, -y, -z'
'x-1/2, -y-1/2, z-1/2'

loop_
_atom_site_label
_atom_site_type_symbol
_atom_site_fract_x
_atom_site_fract_y
_atom_site_fract_z
_atom_site_U_iso_or_equiv
_atom_site_adp_type
_atom_site_occupancy
_atom_site_symmetry_multiplicity
_atom_site_calc_flag
_atom_site_refinement_flags
C1 C 0.2578(2) 0.44987(15) 0.36129(16) 0.0198(4) Uani 1 1 d .
C2 C 0.3824(2) 0.51485(15) 0.36132(15) 0.0183(4) Uani 1 1 d .
C3 C 0.5235(2) 0.48687(15) 0.38399(16) 0.0189(4) Uani 1 1 d .
H3 H 0.5440 0.4250 0.3937 0.023 Uiso 1 1 calc R
C4 C 0.7889(2) 0.52062(15) 0.41617(16) 0.0193(4) Uani 1 1 d .
C5 C 0.6049(3) 0.64356(15) 0.38122(17) 0.0209(5) Uani 1 1 d .
H5 H 0.6787 0.6867 0.3895 0.025 Uiso 1 1 calc R
C6 C 0.4628(2) 0.67130(15) 0.35747(16) 0.0191(4) Uani 1 1 d .
C7 C 0.3525(2) 0.60732(15) 0.34598(16) 0.0202(4) Uani 1 1 d .
H7 H 0.2584 0.6262 0.3280 0.024 Uiso 1 1 calc R
C8 C 0.2381(3) 0.15587(16) 0.4279(2) 0.0292(6) Uani 1 1 d .
H8 H 0.3060 0.2019 0.4418 0.035 Uiso 1 1 calc R
C9 C 0.2856(3) 0.06484(19) 0.4293(2) 0.0359(6) Uani 1 1 d .
H9 H 0.3825 0.0509 0.4450 0.043 Uiso 1 1 calc R
C10 C 0.0420(3) 0.01856(17) 0.38515(18) 0.0301(6) Uani 1 1 d .
C11 C 0.0020(3) 0.11161(16) 0.38660(17) 0.0238(5) Uani 1 1 d .
C12 C -0.1458(3) 0.13697(17) 0.36260(17) 0.0250(5) Uani 1 1 d .
C13 C -0.0665(4) -0.04939(18) 0.3619(2) 0.0380(7) Uani 1 1 d .
H13 H -0.0403 -0.1109 0.3621 0.046 Uiso 1 1 calc R
C14 C -0.2051(4) -0.02623(19) 0.3401(2) 0.0407(7) Uani 1 1 d .
H14 H -0.2735 -0.0719 0.3260 0.049 Uiso 1 1 calc R
C15 C -0.2498(3) 0.06812(19) 0.33794(18) 0.0320(6) Uani 1 1 d .
C16 C -0.3920(3) 0.0960(2) 0.3101(2) 0.0411(7) Uani 1 1 d .
H16 H -0.4630 0.0525 0.2931 0.049 Uiso 1 1 calc R
C17 C -0.4257(3) 0.1865(2) 0.3080(2) 0.0415(7) Uani 1 1 d .
H17 H -0.5194 0.2058 0.2893 0.050 Uiso 1 1 calc R
C18 C -0.3167(3) 0.2507(2) 0.3345(2) 0.0350(6) Uani 1 1 d .
H18 H -0.3408 0.3126 0.3328 0.042 Uiso 1 1 calc R
C24 C 0.1878(3) -0.00286(18) 0.4072(2) 0.0376(6) Uani 1 1 d .
H24 H 0.2180 -0.0636 0.4069 0.045 Uiso 1 1 calc R
C30 C 0.6351(2) 0.55085(15) 0.39233(15) 0.0183(4) Uani 1 1 d .
Eu1 Eu 0.023363(11) 0.346359(7) 0.406228(8) 0.01755(5) Uani 1 1 d .
N1 N 0.1010(2) 0.17970(14) 0.40780(15) 0.0239(4) Uani 1 1 d .
N2 N -0.1809(2) 0.22765(14) 0.36192(15) 0.0262(4) Uani 1 1 d .
O1 O 0.27918(17) 0.36698(11) 0.38428(13) 0.0238(3) Uani 1 1 d .
O2 O 0.13145(17) 0.48199(11) 0.34422(13) 0.0271(4) Uani 1 1 d .
O3 O 0.81897(18) 0.43874(12) 0.39859(14) 0.0289(4) Uani 1 1 d .
O4 O 0.87859(17) 0.57848(12) 0.45142(12) 0.0259(4) Uani 1 1 d .
O5 O 0.48727(19) 0.81965(13) 0.26043(13) 0.0285(4) Uani 1 1 d .
O6 O 0.4833(3) 0.83401(13) 0.43119(16) 0.0425(5) Uani 1 1 d .
O7 O 0.26380(19) 0.79335(12) 0.33313(15) 0.0335(4) Uani 1 1 d .
O8 O -0.0623(2) 0.28911(16) 0.55846(15) 0.0441(5) Uani 1 1 d D
S1 S 0.42007(6) 0.78926(4) 0.34604(4) 0.02140(12) Uani 1 1 d .
H1W H -0.131(4) 0.252(3) 0.587(3) 0.093(13) Uiso 1 1 d D
H2W H -0.041(5) 0.339(2) 0.601(2) 0.093(13) Uiso 1 1 d D

loop_
_atom_site_aniso_label
_atom_site_aniso_U_11
_atom_site_aniso_U_22
_atom_site_aniso_U_33
_atom_site_aniso_U_23
_atom_site_aniso_U_13
_atom_site_aniso_U_12
C1 0.0160(10) 0.0187(11) 0.0245(11) -0.0026(8) 0.0007(8) -0.0013(8)
C2 0.0145(10) 0.0182(10) 0.0222(10) -0.0026(8) 0.0016(8) -0.0018(8)
C3 0.0184(11) 0.0138(10) 0.0242(10) -0.0003(8) 0.0008(8) 0.0016(8)
C4 0.0135(10) 0.0198(11) 0.0244(10) -0.0007(8) 0.0003(8) 0.0007(8)
C5 0.0189(11) 0.0176(11) 0.0261(11) -0.0002(8) 0.0016(9) -0.0029(8)
C6 0.0200(11) 0.0135(10) 0.0239(11) 0.0019(8) 0.0022(9) 0.0016(8)
C7 0.0157(10) 0.0185(11) 0.0259(11) 0.0011(8) 0.0002(8) 0.0028(8)
C8 0.0273(14) 0.0215(13) 0.0387(15) 0.0010(10) 0.0016(11) 0.0033(9)
C9 0.0370(15) 0.0282(14) 0.0435(15) 0.0041(11) 0.0081(12) 0.0131(11)
C10 0.0488(16) 0.0161(12) 0.0264(11) -0.0004(9) 0.0087(11) 0.0011(10)
C11 0.0333(13) 0.0153(11) 0.0233(11) -0.0014(9) 0.0058(9) -0.0038(9)
C12 0.0315(13) 0.0206(11) 0.0236(11) -0.0041(9) 0.0057(10) -0.0087(10)
C13 0.065(2) 0.0151(12) 0.0345(14) -0.0018(10) 0.0109(13) -0.0096(12)
C14 0.063(2) 0.0253(14) 0.0347(14) -0.0058(11) 0.0090(13) -0.0237(13)
C15 0.0391(15) 0.0306(14) 0.0272(12) -0.0055(10) 0.0076(11) -0.0178(12)
C16 0.0360(16) 0.0492(18) 0.0384(15) -0.0108(13) 0.0051(12) -0.0258(14)
C17 0.0238(13) 0.0537(19) 0.0467(17) -0.0129(15) 0.0016(12) -0.0110(13)
C18 0.0228(12) 0.0358(15) 0.0457(16) -0.0092(12) -0.0007(11) -0.0023(10)
C24 0.0575(19) 0.0177(12) 0.0390(15) 0.0010(11) 0.0110(13) 0.0106(12)
C30 0.0152(10) 0.0167(10) 0.0227(10) -0.0004(8) 0.0006(8) 0.0005(8)
Eu1 0.01282(7) 0.01176(7) 0.02773(8) -0.00240(4) -0.00004(5) -0.00045(3)
N1 0.0251(10) 0.0156(9) 0.0310(10) -0.0003(8) 0.0025(8) 0.0003(8)
N2 0.0208(10) 0.0233(10) 0.0346(11) -0.0055(8) 0.0023(8) -0.0055(8)
O1 0.0166(8) 0.0157(7) 0.0388(9) 0.0014(7) 0.0014(7) -0.0010(6)
O2 0.0152(8) 0.0205(8) 0.0447(10) 0.0066(7) -0.0023(7) 0.0000(6)
O3 0.0187(8) 0.0190(8) 0.0483(11) -0.0062(8) -0.0017(7) 0.0043(6)
O4 0.0170(8) 0.0261(9) 0.0341(9) -0.0063(7) -0.0009(7) -0.0035(6)
O5 0.0285(9) 0.0247(9) 0.0329(9) 0.0076(7) 0.0052(7) 0.0002(7)
O6 0.0632(15) 0.0258(10) 0.0363(11) -0.0089(8) -0.0071(10) 0.0027(9)
O7 0.0237(9) 0.0206(9) 0.0574(12) 0.0075(8) 0.0108(8) 0.0054(7)
O8 0.0474(13) 0.0490(13) 0.0376(11) -0.0076(10) 0.0130(9) -0.0252(10)
S1 0.0226(3) 0.0134(2) 0.0282(3) 0.0013(2) 0.0026(2) 0.0022(2)

loop_
_atom_type_symbol
_atom_type_description
_atom_type_scat_dispersion_real
_atom_type_scat_dispersion_imag
_atom_type_scat_source
C C 0.0033 0.0016 'International Tables Vol C Tables 4.2.6.8 and 6.1.1.4'
H H 0.0000 0.0000 'International Tables Vol C Tables 4.2.6.8 and 6.1.1.4'
N N 0.0061 0.0033 'International Tables Vol C Tables 4.2.6.8 and 6.1.1.4'
O O 0.0106 0.0060 'International Tables Vol C Tables 4.2.6.8 and 6.1.1.4'
S S 0.1246 0.1234 'International Tables Vol C Tables 4.2.6.8 and 6.1.1.4'
Eu Eu -0.1578 3.6682 'International Tables Vol C Tables 4.2.6.8 and 6.1.1.4'

loop_
_geom_angle_atom_site_label_1
_geom_angle_atom_site_label_2
_geom_angle_atom_site_label_3
_geom_angle
_geom_angle_site_symmetry_1
_geom_angle_site_symmetry_3
O1 C1 O2 121.7(2) . .
O1 C1 C2 120.2(2) . .
O2 C1 C2 118.0(2) . .
O1 C1 Eu1 61.89(12) . .
O2 C1 Eu1 60.67(12) . .
C2 C1 Eu1 165.94(15) . .
C3 C2 C7 119.6(2) . .
C3 C2 C1 122.0(2) . .
C7 C2 C1 118.09(19) . .
C2 C3 C30 120.3(2) . .
O4 C4 O3 124.4(2) . .
O4 C4 C30 118.3(2) . .
O3 C4 C30 117.35(19) . .
C30 C5 C6 119.2(2) . .
C7 C6 C5 120.5(2) . .
C7 C6 S1 119.18(17) . .
C5 C6 S1 120.27(17) . .
C6 C7 C2 120.1(2) . .
N1 C8 C9 123.2(3) . .
C24 C9 C8 118.9(3) . .
C24 C10 C11 117.7(2) . .
C24 C10 C13 123.0(3) . .
C11 C10 C13 119.4(3) . .
N1 C11 C10 122.0(2) . .
N1 C11 C12 118.3(2) . .
C10 C11 C12 119.6(2) . .
N2 C12 C15 122.0(3) . .
N2 C12 C11 118.4(2) . .
C15 C12 C11 119.5(2) . .
C14 C13 C10 121.3(3) . .
C13 C14 C15 121.1(3) . .
C16 C15 C12 117.9(3) . .
C16 C15 C14 123.1(3) . .
C12 C15 C14 119.0(3) . .
C17 C16 C15 119.8(2) . .
C16 C17 C18 119.0(3) . .
N2 C18 C17 123.4(3) . .
C9 C24 C10 120.2(2) . .
C5 C30 C3 120.2(2) . .
C5 C30 C4 119.3(2) . .
C3 C30 C4 120.5(2) . .
O3 Eu1 O5 95.10(6) 1_455 2_545
O3 Eu1 O4 91.20(6) 1_455 3_666
O5 Eu1 O4 151.87(6) 2_545 3_666
O3 Eu1 O2 82.67(6) 1_455 .
O5 Eu1 O2 76.28(6) 2_545 .
O4 Eu1 O2 77.39(6) 3_666 .
O3 Eu1 O1 136.33(6) 1_455 .
O5 Eu1 O1 81.45(6) 2_545 .
O4 Eu1 O1 75.18(6) 3_666 .
O2 Eu1 O1 54.08(5) . .
O3 Eu1 O8 84.90(8) 1_455 .
O5 Eu1 O8 143.48(7) 2_545 .
O4 Eu1 O8 64.36(6) 3_666 .
O2 Eu1 O8 139.37(7) . .
O1 Eu1 O8 122.66(7) . .
O3 Eu1 N1 141.94(6) 1_455 .
O5 Eu1 N1 80.59(7) 2_545 .
O4 Eu1 N1 110.33(6) 3_666 .
O2 Eu1 N1 131.45(6) . .
O1 Eu1 N1 80.79(6) . .
O8 Eu1 N1 77.44(7) . .
O3 Eu1 N2 78.46(6) 1_455 .
O5 Eu1 N2 71.91(6) 2_545 .
O4 Eu1 N2 136.21(6) 3_666 .
O2 Eu1 N2 141.07(6) . .
O1 Eu1 N2 138.51(6) . .
O8 Eu1 N2 72.34(7) . .
N1 Eu1 N2 64.18(7) . .
O3 Eu1 C1 109.23(7) 1_455 .
O5 Eu1 C1 80.22(6) 2_545 .
O4 Eu1 C1 71.82(6) 3_666 .
O2 Eu1 C1 27.20(6) . .
O1 Eu1 C1 27.14(6) . .
O8 Eu1 C1 134.22(7) . .
N1 Eu1 C1 107.24(7) . .
N2 Eu1 C1 151.74(7) . .
C8 N1 C11 118.0(2) . .
C8 N1 Eu1 121.36(16) . .
C11 N1 Eu1 120.61(16) . .
C18 N2 C12 117.9(2) . .
C18 N2 Eu1 123.57(18) . .
C12 N2 Eu1 118.44(16) . .
C1 O1 Eu1 90.97(13) . .
C1 O2 Eu1 92.13(13) . .
C4 O3 Eu1 137.57(15) . 1_655
C4 O4 Eu1 145.97(16) . 3_666
S1 O5 Eu1 150.86(12) . 2
O6 S1 O7 114.55(14) . .
O6 S1 O5 111.46(13) . .
O7 S1 O5 112.42(11) . .
O6 S1 C6 107.21(12) . .
O7 S1 C6 105.39(11) . .
O5 S1 C6 105.02(11) . .

loop_
_geom_bond_atom_site_label_1
_geom_bond_atom_site_label_2
_geom_bond_distance
_geom_bond_site_symmetry_2
C1 O1 1.263(3) .
C1 O2 1.266(3) .
C1 C2 1.497(3) .
C1 Eu1 2.768(2) .
C2 C3 1.382(3) .
C2 C7 1.391(3) .
C3 C30 1.393(3) .
C4 O4 1.256(3) .
C4 O3 1.257(3) .
C4 C30 1.504(3) .
C5 C30 1.388(3) .
C5 C6 1.393(3) .
C6 C7 1.385(3) .
C6 S1 1.771(2) .
C8 N1 1.326(3) .
C8 C9 1.399(3) .
C9 C24 1.359(4) .
C10 C24 1.398(4) .
C10 C11 1.409(3) .
C10 C13 1.430(4) .
C11 N1 1.368(3) .
C11 C12 1.433(4) .
C12 N2 1.363(3) .
C12 C15 1.415(3) .
C13 C14 1.340(5) .
C14 C15 1.438(4) .
C15 C16 1.404(4) .
C16 C17 1.358(5) .
C17 C18 1.405(4) .
C18 N2 1.329(3) .
Eu1 O3 2.3235(16) 1_455
Eu1 O5 2.3541(17) 2_545
Eu1 O4 2.3798(16) 3_666
Eu1 O2 2.4151(17) .
Eu1 O1 2.4422(16) .
Eu1 O8 2.482(2) .
Eu1 N1 2.536(2) .
Eu1 N2 2.603(2) .
O3 Eu1 2.3235(16) 1_655
O4 Eu1 2.3798(16) 3_666
O5 S1 1.4665(18) .
O5 Eu1 2.3541(17) 2
O6 S1 1.436(2) .
O7 S1 1.4481(19) .
